data_1553488
loop_
_publ_author_name
'Liu, Hou-Lu'
'Jiang, Yu'
'Hao, Jian'
'Tang, Xiang-Ying'
'Shi, Min'

_publ_section_title
;
 A new method to access triazole-fused spiro-guanidines from the reaction
 of isothiocyanates tethered N-sulfonyl-1,2,3-triazoles and amines
;
_journal_issue 11
_journal_name_full 'Organic Chemistry Frontiers'
_journal_page_first 1447
_journal_paper_doi 10.1039/C6QO00304D
_journal_volume 3
_journal_year 2016
_chemical_formula_sum 'C20 H18 N6 O'
_chemical_formula_weight 358.40
_space_group_IT_number 14
_space_group_name_Hall '-P 2ybc'
_space_group_name_H-M_alt 'P 1 21/c 1'
_symmetry_cell_setting monoclinic
_symmetry_space_group_name_H-M 'P 1 21/c 1'
_atom_sites_solution_hydrogens geom
_atom_sites_solution_primary direct
_atom_sites_solution_secondary difmap
_audit_creation_method SHELXL-97
_audit_update_record
;
2013-07-12 deposited with the CCDC.
2016-08-22 downloaded from the CCDC.
;
_cell_angle_alpha 90.00
_cell_angle_beta 115.091(2)
_cell_angle_gamma 90.00
_cell_formula_units_Z 8
_cell_length_a 20.5231(17)
_cell_length_b 9.5667(8)
_cell_length_c 20.3255(18)
_cell_measurement_reflns_used 1892
_cell_measurement_temperature 293(2)
_cell_measurement_theta_max 42.860
_cell_measurement_theta_min 4.426
_cell_volume 3614.1(5)
_computing_cell_refinement 'Bruker SMART'
_computing_data_collection 'Bruker SMART'
_computing_data_reduction 'Bruker SHELXTL'
_computing_molecular_graphics 'Bruker SHELXTL'
_computing_publication_material 'Bruker SHELXTL'
_computing_structure_refinement 'SHELXL-97 (Sheldrick, 1997)'
_computing_structure_solution 'SHELXS-97 (Sheldrick, 1990)'
_diffrn_ambient_temperature 293(2)
_diffrn_measured_fraction_theta_full 1.000
_diffrn_measured_fraction_theta_max 1.000
_diffrn_measurement_device_type 'CCD area detector'
_diffrn_measurement_method 'phi and omega scans'
_diffrn_radiation_monochromator graphite
_diffrn_radiation_source 'fine-focus sealed tube'
_diffrn_radiation_type MoK\a
_diffrn_radiation_wavelength 0.71073
_diffrn_reflns_av_R_equivalents 0.0550
_diffrn_reflns_av_sigmaI/netI 0.0570
_diffrn_reflns_limit_h_max 24
_diffrn_reflns_limit_h_min -17
_diffrn_reflns_limit_k_max 10
_diffrn_reflns_limit_k_min -11
_diffrn_reflns_limit_l_max 17
_diffrn_reflns_limit_l_min -24
_diffrn_reflns_number 19720
_diffrn_reflns_theta_full 25.05
_diffrn_reflns_theta_max 25.05
_diffrn_reflns_theta_min 2.01
_exptl_absorpt_coefficient_mu 0.087
_exptl_absorpt_correction_T_max 1.0000
_exptl_absorpt_correction_T_min 0.0893
_exptl_absorpt_correction_type empirical
_exptl_absorpt_process_details sadabs
_exptl_crystal_colour colorless
_exptl_crystal_density_diffrn 1.317
_exptl_crystal_density_method 'not measured'
_exptl_crystal_description prismatic
_exptl_crystal_F_000 1504
_exptl_crystal_size_max 0.234
_exptl_crystal_size_mid 0.175
_exptl_crystal_size_min 0.123
_refine_diff_density_max 0.365
_refine_diff_density_min -0.244
_refine_diff_density_rms 0.045
_refine_ls_extinction_method none
_refine_ls_goodness_of_fit_ref 1.088
_refine_ls_hydrogen_treatment mixed
_refine_ls_matrix_type full
_refine_ls_number_parameters 497
_refine_ls_number_reflns 6402
_refine_ls_number_restraints 0
_refine_ls_restrained_S_all 1.088
_refine_ls_R_factor_all 0.1240
_refine_ls_R_factor_gt 0.0799
_refine_ls_shift/su_max 0.000
_refine_ls_shift/su_mean 0.000
_refine_ls_structure_factor_coef Fsqd
_refine_ls_weighting_details 'calc w=1/[\s^2^(Fo^2^)+(0.0466P)^2^+4.1895P] where P=(Fo^2^+2Fc^2^)/3'
_refine_ls_weighting_scheme calc
_refine_ls_wR_factor_gt 0.1656
_refine_ls_wR_factor_ref 0.1857
_reflns_number_gt 4107
_reflns_number_total 6402
_reflns_threshold_expression >2sigma(I)
_cod_data_source_file c6qo00304d2.cif
_cod_data_source_block cd213238
_cod_depositor_comments
;
The following automatic conversions were performed:

data item '_symmetry_cell_setting' value 'Monoclinic' was changed to
'monoclinic' in accordance with the
/home/saulius/struct/COD-crude-data/automatic-downloads/DataCite-retrospective/RSC/depositions/lib/dictionaries/cif_core.dic
dictionary named 'cif_core.dic' version 2.4.2 last updated on
2011-04-26.

Automatic conversion script
Id: cif_fix_values 6909 2019-04-08 15:41:33Z antanas 
;
_cod_original_sg_symbol_H-M P2(1)/c
_cod_database_code 1553488

loop_
_symmetry_equiv_pos_as_xyz
'x, y, z'
'-x, y+1/2, -z+1/2'
'-x, -y, -z'
'x, -y-1/2, z-1/2'

loop_
_atom_site_label
_atom_site_type_symbol
_atom_site_fract_x
_atom_site_fract_y
_atom_site_fract_z
_atom_site_U_iso_or_equiv
_atom_site_adp_type
_atom_site_occupancy
_atom_site_symmetry_multiplicity
_atom_site_calc_flag
_atom_site_refinement_flags
O1 O 0.42533(14) -0.2229(3) 0.36115(14) 0.0515(7) Uani 1 1 d .
O2 O 0.90889(17) 1.1897(3) 0.07508(17) 0.0728(9) Uani 1 1 d .
N1 N 0.40953(16) -0.0535(3) 0.43252(16) 0.0466(8) Uani 1 1 d .
N2 N 0.3163(2) 0.2464(4) 0.10637(19) 0.0688(10) Uani 1 1 d .
N3 N 0.38571(19) 0.2246(4) 0.13919(17) 0.0561(9) Uani 1 1 d .
N4 N 0.39600(16) 0.1408(3) 0.19641(15) 0.0416(7) Uani 1 1 d .
N5 N 0.47117(15) 0.0282(3) 0.30528(15) 0.0367(7) Uani 1 1 d .
N6 N 0.51753(17) 0.1089(4) 0.22653(18) 0.0442(8) Uani 1 1 d .
N7 N 0.90661(19) 1.0299(5) -0.00880(19) 0.0682(11) Uani 1 1 d .
N8 N 0.8227(2) 0.6876(4) 0.2364(2) 0.0704(11) Uani 1 1 d .
N9 N 0.8900(2) 0.7202(4) 0.26250(19) 0.0615(10) Uani 1 1 d .
N10 N 0.89752(17) 0.8071(3) 0.21314(16) 0.0502(8) Uani 1 1 d .
N11 N 0.96803(16) 0.9343(3) 0.16806(16) 0.0504(8) Uani 1 1 d .
N12 N 1.0183(2) 0.8493(4) 0.28577(19) 0.0607(10) Uani 1 1 d .
C1 C 0.40646(19) 0.0938(4) 0.43274(19) 0.0458(9) Uani 1 1 d .
C2 C 0.4054(2) 0.1800(5) 0.4866(2) 0.0628(12) Uani 1 1 d .
H2 H 0.4034 0.1444 0.5283 0.075 Uiso 1 1 calc R
C3 C 0.4075(3) 0.3224(6) 0.4755(3) 0.0770(15) Uani 1 1 d .
H3 H 0.4064 0.3837 0.5105 0.092 Uiso 1 1 calc R
C4 C 0.4110(3) 0.3758(5) 0.4147(3) 0.0730(14) Uani 1 1 d .
H4 H 0.4133 0.4721 0.4095 0.088 Uiso 1 1 calc R
C5 C 0.4111(2) 0.2872(4) 0.3605(2) 0.0558(11) Uani 1 1 d .
H5 H 0.4133 0.3231 0.3189 0.067 Uiso 1 1 calc R
C6 C 0.40808(18) 0.1458(4) 0.36971(19) 0.0404(9) Uani 1 1 d .
C7 C 0.40928(18) 0.0239(4) 0.32300(18) 0.0376(8) Uani 1 1 d .
C8 C 0.41737(18) -0.1021(4) 0.37329(19) 0.0402(8) Uani 1 1 d .
C9 C 0.4094(2) -0.1430(5) 0.4908(2) 0.0637(12) Uani 1 1 d .
H9A H 0.3616 -0.1477 0.4880 0.096 Uiso 1 1 calc R
H9B H 0.4414 -0.1048 0.5369 0.096 Uiso 1 1 calc R
H9C H 0.4251 -0.2352 0.4857 0.096 Uiso 1 1 calc R
C10 C 0.33615(18) 0.0057(4) 0.25607(19) 0.0435(9) Uani 1 1 d .
H10A H 0.3316 -0.0891 0.2377 0.052 Uiso 1 1 calc R
H10B H 0.2969 0.0232 0.2697 0.052 Uiso 1 1 calc R
C11 C 0.33291(19) 0.1067(4) 0.19908(19) 0.0433(9) Uani 1 1 d .
C12 C 0.2832(2) 0.1757(5) 0.1414(2) 0.0603(11) Uani 1 1 d .
H12 H 0.2338 0.1747 0.1278 0.072 Uiso 1 1 calc R
C13 C 0.46372(18) 0.0894(4) 0.24700(17) 0.0357(8) Uani 1 1 d .
C14 C 0.58956(19) 0.0680(4) 0.2740(2) 0.0448(9) Uani 1 1 d .
H14A H 0.6170 0.0616 0.2452 0.054 Uiso 1 1 calc R
H14B H 0.5876 -0.0251 0.2920 0.054 Uiso 1 1 calc R
C15 C 0.6303(2) 0.1600(4) 0.3380(2) 0.0494(10) Uani 1 1 d .
C16 C 0.6994(3) 0.1193(6) 0.3854(3) 0.0845(16) Uani 1 1 d .
H16 H 0.7186 0.0370 0.3767 0.101 Uiso 1 1 calc R
C17 C 0.7393(4) 0.1983(11) 0.4443(4) 0.132(3) Uani 1 1 d .
H17 H 0.7852 0.1695 0.4761 0.159 Uiso 1 1 calc R
C18 C 0.7120(5) 0.3191(9) 0.4566(4) 0.132(4) Uani 1 1 d .
H18 H 0.7396 0.3735 0.4967 0.159 Uiso 1 1 calc R
C19 C 0.6439(5) 0.3624(6) 0.4105(3) 0.109(2) Uani 1 1 d .
H19 H 0.6257 0.4457 0.4195 0.131 Uiso 1 1 calc R
C20 C 0.6022(3) 0.2813(4) 0.3504(2) 0.0668(13) Uani 1 1 d .
H20 H 0.5560 0.3093 0.3192 0.080 Uiso 1 1 calc R
C21 C 0.9109(2) 0.8863(6) -0.0138(2) 0.0639(13) Uani 1 1 d .
C22 C 0.9177(3) 0.8102(9) -0.0663(3) 0.102(2) Uani 1 1 d .
H22 H 0.9188 0.8529 -0.1070 0.123 Uiso 1 1 calc R
C23 C 0.9230(3) 0.6700(9) -0.0580(4) 0.111(2) Uani 1 1 d .
H23 H 0.9259 0.6161 -0.0948 0.133 Uiso 1 1 calc R
C24 C 0.9242(3) 0.6022(7) 0.0037(5) 0.115(2) Uani 1 1 d .
H24 H 0.9291 0.5055 0.0077 0.138 Uiso 1 1 calc R
C25 C 0.9180(2) 0.6800(6) 0.0597(3) 0.0797(15) Uani 1 1 d .
H25 H 0.9180 0.6377 0.1009 0.096 Uiso 1 1 calc R
C26 C 0.9120(2) 0.8221(5) 0.0495(2) 0.0594(11) Uani 1 1 d .
C27 C 0.9057(2) 0.9344(4) 0.09711(19) 0.0493(10) Uani 1 1 d .
C28 C 0.9085(2) 1.0694(5) 0.0549(2) 0.0539(11) Uani 1 1 d .
C29 C 0.9020(2) 1.1274(7) -0.0670(2) 0.096(2) Uani 1 1 d .
H29A H 0.8564 1.1162 -0.1081 0.145 Uiso 1 1 calc R
H36B H 0.9400 1.1077 -0.0813 0.145 Uiso 1 1 calc R
H29C H 0.9065 1.2218 -0.0495 0.145 Uiso 1 1 calc R
C30 C 0.8323(2) 0.9327(5) 0.1009(2) 0.0554(11) Uani 1 1 d .
H30A H 0.8218 1.0249 0.1139 0.066 Uiso 1 1 calc R
H30B H 0.7947 0.9082 0.0538 0.066 Uiso 1 1 calc R
C31 C 0.8338(2) 0.8296(4) 0.1559(2) 0.0517(10) Uani 1 1 d .
C32 C 0.7866(2) 0.7519(5) 0.1712(3) 0.0644(12) Uani 1 1 d .
H32 H 0.7375 0.7440 0.1418 0.077 Uiso 1 1 calc R
C33 C 0.9632(2) 0.8680(4) 0.2197(2) 0.0487(10) Uani 1 1 d .
C34 C 1.0907(2) 0.8934(5) 0.3009(2) 0.0612(12) Uani 1 1 d .
H34A H 1.1147 0.9202 0.3516 0.073 Uiso 1 1 calc R
H34B H 1.0878 0.9760 0.2720 0.073 Uiso 1 1 calc R
C35 C 1.1361(2) 0.7870(4) 0.2860(2) 0.0534(10) Uani 1 1 d .
C36 C 1.2092(3) 0.7857(5) 0.3273(3) 0.0828(16) Uani 1 1 d .
H36 H 1.2294 0.8509 0.3644 0.099 Uiso 1 1 calc R
C37 C 1.2530(3) 0.6919(7) 0.3154(4) 0.108(2) Uani 1 1 d .
H37 H 1.3022 0.6935 0.3446 0.130 Uiso 1 1 calc R
C38 C 1.2250(4) 0.5956(7) 0.2610(4) 0.106(2) Uani 1 1 d .
H38 H 1.2548 0.5326 0.2521 0.128 Uiso 1 1 calc R
C39 C 1.1546(4) 0.5937(7) 0.2213(3) 0.1024(19) Uani 1 1 d .
H39 H 1.1351 0.5276 0.1846 0.123 Uiso 1 1 calc R
C40 C 1.1089(3) 0.6882(6) 0.2331(3) 0.0814(15) Uani 1 1 d .
H40 H 1.0595 0.6837 0.2046 0.098 Uiso 1 1 calc R
H12A H 1.003(3) 0.795(5) 0.314(3) 0.097(18) Uiso 1 1 d .
H6A H 0.511(2) 0.169(4) 0.197(2) 0.068(16) Uiso 1 1 d .

loop_
_atom_site_aniso_label
_atom_site_aniso_U_11
_atom_site_aniso_U_22
_atom_site_aniso_U_33
_atom_site_aniso_U_23
_atom_site_aniso_U_13
_atom_site_aniso_U_12
O1 0.0631(18) 0.0383(15) 0.0615(18) 0.0006(13) 0.0347(14) -0.0008(12)
O2 0.083(2) 0.064(2) 0.064(2) 0.0096(17) 0.0238(17) 0.0010(17)
N1 0.055(2) 0.056(2) 0.0369(18) 0.0048(15) 0.0273(15) 0.0007(15)
N2 0.071(3) 0.075(3) 0.050(2) 0.0137(19) 0.016(2) 0.013(2)
N3 0.063(2) 0.062(2) 0.0393(19) 0.0088(17) 0.0181(17) 0.0021(18)
N4 0.0481(19) 0.0474(18) 0.0287(16) 0.0014(14) 0.0156(14) 0.0009(14)
N5 0.0392(17) 0.0434(17) 0.0326(16) -0.0016(14) 0.0201(13) -0.0022(13)
N6 0.045(2) 0.055(2) 0.0385(18) 0.0061(17) 0.0237(15) -0.0036(16)
N7 0.056(2) 0.103(3) 0.042(2) 0.001(2) 0.0183(17) 0.000(2)
N8 0.073(3) 0.075(3) 0.077(3) 0.020(2) 0.045(2) 0.008(2)
N9 0.066(3) 0.070(2) 0.059(2) 0.0181(19) 0.0359(19) 0.0110(19)
N10 0.053(2) 0.062(2) 0.0418(19) 0.0109(16) 0.0258(16) 0.0124(17)
N11 0.047(2) 0.069(2) 0.0352(18) 0.0110(17) 0.0165(15) 0.0086(16)
N12 0.056(2) 0.075(3) 0.045(2) 0.0194(19) 0.0143(17) 0.0097(19)
C1 0.047(2) 0.059(2) 0.036(2) -0.0011(19) 0.0215(17) 0.0053(18)
C2 0.073(3) 0.081(3) 0.042(2) -0.008(2) 0.031(2) 0.011(2)
C3 0.094(4) 0.079(4) 0.060(3) -0.024(3) 0.034(3) 0.014(3)
C4 0.092(4) 0.054(3) 0.072(3) -0.013(3) 0.034(3) 0.010(2)
C5 0.070(3) 0.052(3) 0.047(2) -0.003(2) 0.026(2) 0.004(2)
C6 0.043(2) 0.044(2) 0.035(2) -0.0051(17) 0.0179(16) 0.0029(16)
C7 0.043(2) 0.043(2) 0.0327(19) -0.0025(16) 0.0211(16) -0.0017(16)
C8 0.036(2) 0.047(2) 0.041(2) 0.0013(18) 0.0195(16) -0.0045(17)
C9 0.067(3) 0.084(3) 0.049(3) 0.020(2) 0.033(2) 0.001(2)
C10 0.040(2) 0.054(2) 0.041(2) -0.0055(18) 0.0216(17) -0.0005(17)
C11 0.043(2) 0.050(2) 0.035(2) -0.0111(18) 0.0141(17) -0.0017(18)
C12 0.048(3) 0.075(3) 0.046(3) 0.004(2) 0.010(2) 0.011(2)
C13 0.041(2) 0.0392(19) 0.0278(19) -0.0051(16) 0.0151(16) -0.0052(16)
C14 0.048(2) 0.045(2) 0.050(2) -0.0055(18) 0.0293(19) -0.0070(17)
C15 0.054(3) 0.056(3) 0.043(2) -0.0027(19) 0.025(2) -0.022(2)
C16 0.061(3) 0.117(4) 0.068(3) -0.009(3) 0.021(3) -0.024(3)
C17 0.083(4) 0.210(9) 0.080(5) -0.015(5) 0.012(4) -0.080(6)
C18 0.201(9) 0.135(7) 0.054(4) -0.036(4) 0.048(5) -0.123(7)
C19 0.219(8) 0.058(3) 0.066(4) -0.016(3) 0.076(5) -0.063(4)
C20 0.112(4) 0.042(2) 0.052(3) -0.003(2) 0.041(3) -0.022(2)
C21 0.034(2) 0.122(4) 0.034(2) -0.025(3) 0.0133(18) -0.004(2)
C22 0.073(4) 0.160(7) 0.070(4) -0.043(4) 0.027(3) -0.001(4)
C23 0.098(5) 0.141(7) 0.096(5) -0.072(5) 0.044(4) -0.011(4)
C24 0.087(4) 0.091(4) 0.159(7) -0.047(5) 0.045(5) -0.005(3)
C25 0.062(3) 0.086(4) 0.096(4) -0.034(3) 0.038(3) -0.003(3)
C26 0.044(2) 0.073(3) 0.059(3) -0.015(2) 0.021(2) -0.001(2)
C27 0.042(2) 0.072(3) 0.034(2) 0.0056(19) 0.0168(17) 0.0055(19)
C28 0.042(2) 0.079(3) 0.037(2) -0.001(2) 0.0135(18) 0.000(2)
C29 0.060(3) 0.173(6) 0.048(3) 0.045(3) 0.015(2) -0.003(3)
C30 0.045(2) 0.077(3) 0.045(2) 0.013(2) 0.0208(18) 0.012(2)
C31 0.047(2) 0.065(3) 0.049(2) 0.006(2) 0.026(2) 0.007(2)
C32 0.057(3) 0.072(3) 0.070(3) 0.009(3) 0.032(2) 0.005(2)
C33 0.045(2) 0.057(2) 0.043(2) 0.0057(19) 0.0178(19) 0.0104(19)
C34 0.057(3) 0.064(3) 0.046(2) 0.004(2) 0.006(2) 0.002(2)
C35 0.052(3) 0.055(2) 0.046(2) 0.010(2) 0.0148(19) -0.006(2)
C36 0.051(3) 0.060(3) 0.124(5) -0.005(3) 0.025(3) -0.013(2)
C37 0.056(3) 0.083(4) 0.190(7) 0.003(5) 0.056(4) -0.012(3)
C38 0.102(5) 0.105(5) 0.146(6) 0.016(5) 0.085(5) 0.007(4)
C39 0.120(6) 0.104(5) 0.078(4) -0.020(3) 0.037(4) 0.007(4)
C40 0.074(3) 0.093(4) 0.057(3) -0.011(3) 0.009(2) 0.009(3)

loop_
_atom_type_symbol
_atom_type_description
_atom_type_scat_dispersion_real
_atom_type_scat_dispersion_imag
_atom_type_scat_source
C C 0.0033 0.0016 'International Tables Vol C Tables 4.2.6.8 and 6.1.1.4'
H H 0.0000 0.0000 'International Tables Vol C Tables 4.2.6.8 and 6.1.1.4'
N N 0.0061 0.0033 'International Tables Vol C Tables 4.2.6.8 and 6.1.1.4'
O O 0.0106 0.0060 'International Tables Vol C Tables 4.2.6.8 and 6.1.1.4'

loop_
_geom_angle_atom_site_label_1
_geom_angle_atom_site_label_2
_geom_angle_atom_site_label_3
_geom_angle
C8 N1 C1 111.4(3)
C8 N1 C9 123.9(3)
C1 N1 C9 124.5(3)
N3 N2 C12 109.5(3)
N2 N3 N4 105.8(3)
N3 N4 C11 111.9(3)
N3 N4 C13 125.1(3)
C11 N4 C13 123.0(3)
C13 N5 C7 118.0(3)
C13 N6 C14 120.0(3)
C13 N6 H6A 115(3)
C14 N6 H6A 121(3)
C28 N7 C21 112.0(4)
C28 N7 C29 124.4(5)
C21 N7 C29 123.6(4)
N9 N8 C32 109.7(4)
N8 N9 N10 106.3(3)
C31 N10 N9 111.3(3)
C31 N10 C33 123.3(3)
N9 N10 C33 125.5(3)
C33 N11 C27 118.3(3)
C33 N12 C34 121.5(4)
C33 N12 H12A 109(3)
C34 N12 H12A 128(3)
C2 C1 C6 122.3(4)
C2 C1 N1 128.0(4)
C6 C1 N1 109.7(3)
C1 C2 C3 116.5(4)
C1 C2 H2 121.8
C3 C2 H2 121.8
C4 C3 C2 122.2(4)
C4 C3 H3 118.9
C2 C3 H3 118.9
C3 C4 C5 120.4(4)
C3 C4 H4 119.8
C5 C4 H4 119.8
C6 C5 C4 118.5(4)
C6 C5 H5 120.7
C4 C5 H5 120.7
C5 C6 C1 120.0(3)
C5 C6 C7 131.5(3)
C1 C6 C7 108.4(3)
N5 C7 C6 112.4(3)
N5 C7 C8 109.0(3)
C6 C7 C8 102.3(3)
N5 C7 C10 114.0(3)
C6 C7 C10 111.7(3)
C8 C7 C10 106.6(3)
O1 C8 N1 125.8(3)
O1 C8 C7 126.7(3)
N1 C8 C7 107.4(3)
N1 C9 H9A 109.5
N1 C9 H9B 109.5
H9A C9 H9B 109.5
N1 C9 H9C 109.5
H9A C9 H9C 109.5
H9B C9 H9C 109.5
C11 C10 C7 108.5(3)
C11 C10 H10A 110.0
C7 C10 H10A 110.0
C11 C10 H10B 110.0
C7 C10 H10B 110.0
H10A C10 H10B 108.4
C12 C11 N4 103.2(4)
C12 C11 C10 139.3(4)
N4 C11 C10 117.3(3)
N2 C12 C11 109.6(4)
N2 C12 H12 125.2
C11 C12 H12 125.2
N5 C13 N6 124.1(3)
N5 C13 N4 121.9(3)
N6 C13 N4 114.0(3)
N6 C14 C15 117.4(3)
N6 C14 H14A 107.9
C15 C14 H14A 107.9
N6 C14 H14B 107.9
C15 C14 H14B 107.9
H14A C14 H14B 107.2
C20 C15 C16 119.8(4)
C20 C15 C14 122.4(4)
C16 C15 C14 117.8(4)
C17 C16 C15 120.7(6)
C17 C16 H16 119.6
C15 C16 H16 119.6
C18 C17 C16 119.8(7)
C18 C17 H17 120.1
C16 C17 H17 120.1
C17 C18 C19 120.8(6)
C17 C18 H18 119.6
C19 C18 H18 119.6
C18 C19 C20 119.9(7)
C18 C19 H19 120.0
C20 C19 H19 120.0
C15 C20 C19 119.0(5)
C15 C20 H20 120.5
C19 C20 H20 120.5
C22 C21 N7 128.7(6)
C22 C21 C26 121.2(6)
N7 C21 C26 109.9(4)
C21 C22 C23 117.8(7)
C21 C22 H22 121.1
C23 C22 H22 121.1
C22 C23 C24 122.8(6)
C22 C23 H23 118.6
C24 C23 H23 118.6
C23 C24 C25 120.3(6)
C23 C24 H24 119.9
C25 C24 H24 119.9
C26 C25 C24 115.8(6)
C26 C25 H25 122.1
C24 C25 H25 122.1
C25 C26 C21 122.1(5)
C25 C26 C27 130.2(5)
C21 C26 C27 107.8(4)
N11 C27 C26 111.0(3)
N11 C27 C30 114.4(3)
C26 C27 C30 112.5(3)
N11 C27 C28 108.7(3)
C26 C27 C28 101.9(3)
C30 C27 C28 107.4(3)
O2 C28 N7 125.9(4)
O2 C28 C27 126.2(4)
N7 C28 C27 107.8(4)
N7 C29 H29A 109.5
N7 C29 H36B 109.5
H29A C29 H36B 109.5
N7 C29 H29C 109.5
H29A C29 H29C 109.5
H36B C29 H29C 109.5
C31 C30 C27 109.7(3)
C31 C30 H30A 109.7
C27 C30 H30A 109.7
C31 C30 H30B 109.7
C27 C30 H30B 109.7
H30A C30 H30B 108.2
N10 C31 C32 103.9(4)
N10 C31 C30 117.4(4)
C32 C31 C30 138.5(4)
C31 C32 N8 108.9(4)
C31 C32 H32 125.6
N8 C32 H32 125.6
N11 C33 N12 124.3(4)
N11 C33 N10 122.2(3)
N12 C33 N10 113.5(4)
N12 C34 C35 115.5(4)
N12 C34 H34A 108.4
C35 C34 H34A 108.4
N12 C34 H34B 108.4
C35 C34 H34B 108.4
H34A C34 H34B 107.5
C40 C35 C36 116.9(5)
C40 C35 C34 123.4(4)
C36 C35 C34 119.7(4)
C37 C36 C35 122.0(5)
C37 C36 H36 119.0
C35 C36 H36 119.0
C36 C37 C38 120.4(6)
C36 C37 H37 119.8
C38 C37 H37 119.8
C39 C38 C37 118.6(6)
C39 C38 H38 120.7
C37 C38 H38 120.7
C38 C39 C40 121.8(6)
C38 C39 H39 119.1
C40 C39 H39 119.1
C35 C40 C39 120.3(5)
C35 C40 H40 119.8
C39 C40 H40 119.8

loop_
_geom_bond_atom_site_label_1
_geom_bond_atom_site_label_2
_geom_bond_distance
O1 C8 1.207(4)
O2 C28 1.221(5)
N1 C8 1.362(4)
N1 C1 1.411(5)
N1 C9 1.462(5)
N2 N3 1.307(4)
N2 C12 1.356(5)
N3 N4 1.354(4)
N4 C11 1.359(4)
N4 C13 1.421(4)
N5 C13 1.271(4)
N5 C7 1.460(4)
N6 C13 1.348(4)
N6 C14 1.435(5)
N6 H6A 0.79(4)
N7 C28 1.334(5)
N7 C21 1.383(6)
N7 C29 1.478(6)
N8 N9 1.291(5)
N8 C32 1.362(5)
N9 N10 1.361(4)
N10 C31 1.349(5)
N10 C33 1.422(5)
N11 C33 1.265(5)
N11 C27 1.467(4)
N12 C33 1.352(5)
N12 C34 1.447(5)
N12 H12A 0.93(5)
C1 C2 1.378(5)
C1 C6 1.388(5)
C2 C3 1.385(6)
C2 H2 0.9300
C3 C4 1.367(6)
C3 H3 0.9300
C4 C5 1.391(6)
C4 H4 0.9300
C5 C6 1.371(5)
C5 H5 0.9300
C6 C7 1.511(5)
C7 C8 1.543(5)
C7 C10 1.550(5)
C9 H9A 0.9600
C9 H9B 0.9600
C9 H9C 0.9600
C10 C11 1.488(5)
C10 H10A 0.9700
C10 H10B 0.9700
C11 C12 1.356(5)
C12 H12 0.9300
C14 C15 1.498(5)
C14 H14A 0.9700
C14 H14B 0.9700
C15 C20 1.366(6)
C15 C16 1.390(6)
C16 C17 1.358(8)
C16 H16 0.9300
C17 C18 1.354(11)
C17 H17 0.9300
C18 C19 1.375(10)
C18 H18 0.9300
C19 C20 1.393(7)
C19 H19 0.9300
C20 H20 0.9300
C21 C22 1.348(7)
C21 C26 1.417(6)
C22 C23 1.351(9)
C22 H22 0.9300
C23 C24 1.403(9)
C23 H23 0.9300
C24 C25 1.409(8)
C24 H24 0.9300
C25 C26 1.373(7)
C25 H25 0.9300
C26 C27 1.487(6)
C27 C30 1.542(5)
C27 C28 1.565(6)
C29 H29A 0.9600
C29 H36B 0.9600
C29 H29C 0.9600
C30 C31 1.480(5)
C30 H30A 0.9700
C30 H30B 0.9700
C31 C32 1.358(6)
C32 H32 0.9300
C34 C35 1.495(6)
C34 H34A 0.9700
C34 H34B 0.9700
C35 C40 1.361(6)
C35 C36 1.375(6)
C36 C37 1.362(7)
C36 H36 0.9300
C37 C38 1.365(8)
C37 H37 0.9300
C38 C39 1.323(8)
C38 H38 0.9300
C39 C40 1.395(7)
C39 H39 0.9300
C40 H40 0.9300

loop_
_geom_hbond_atom_site_label_D
_geom_hbond_atom_site_label_H
_geom_hbond_atom_site_label_A
_geom_hbond_distance_DH
_geom_hbond_distance_HA
_geom_hbond_distance_DA
_geom_hbond_angle_DHA
_geom_hbond_site_symmetry_A
N6 H6A N3 0.79(4) 2.38(4) 2.761(5) 110(4) .
N6 H6A O1 0.79(4) 2.36(4) 2.986(4) 137(4) 2_655
N12 H12A O2 0.93(5) 2.42(5) 2.996(5) 120(4) 2_745
N12 H12A N9 0.93(5) 2.22(5) 2.761(6) 116(4) .

loop_
_geom_torsion_atom_site_label_1
_geom_torsion_atom_site_label_2
_geom_torsion_atom_site_label_3
_geom_torsion_atom_site_label_4
_geom_torsion
C12 N2 N3 N4 -1.0(4)
N2 N3 N4 C11 1.3(4)
N2 N3 N4 C13 179.4(3)
C32 N8 N9 N10 0.0(5)
N8 N9 N10 C31 0.4(4)
N8 N9 N10 C33 -179.6(4)
C8 N1 C1 C2 -173.5(4)
C9 N1 C1 C2 2.5(6)
C8 N1 C1 C6 3.5(4)
C9 N1 C1 C6 179.6(3)
C6 C1 C2 C3 -1.2(6)
N1 C1 C2 C3 175.5(4)
C1 C2 C3 C4 -0.5(7)
C2 C3 C4 C5 1.3(8)
C3 C4 C5 C6 -0.3(7)
C4 C5 C6 C1 -1.4(6)
C4 C5 C6 C7 -178.2(4)
C2 C1 C6 C5 2.2(6)
N1 C1 C6 C5 -175.1(3)
C2 C1 C6 C7 179.7(3)
N1 C1 C6 C7 2.4(4)
C13 N5 C7 C6 -91.7(4)
C13 N5 C7 C8 155.7(3)
C13 N5 C7 C10 36.8(4)
C5 C6 C7 N5 53.8(5)
C1 C6 C7 N5 -123.3(3)
C5 C6 C7 C8 170.5(4)
C1 C6 C7 C8 -6.6(4)
C5 C6 C7 C10 -75.8(5)
C1 C6 C7 C10 107.1(3)
C1 N1 C8 O1 175.8(3)
C9 N1 C8 O1 -0.3(6)
C1 N1 C8 C7 -7.8(4)
C9 N1 C8 C7 176.2(3)
N5 C7 C8 O1 -55.9(5)
C6 C7 C8 O1 -175.0(3)
C10 C7 C8 O1 67.6(4)
N5 C7 C8 N1 127.7(3)
C6 C7 C8 N1 8.6(3)
C10 C7 C8 N1 -108.8(3)
N5 C7 C10 C11 -47.7(4)
C6 C7 C10 C11 81.1(3)
C8 C7 C10 C11 -168.0(3)
N3 N4 C11 C12 -1.1(4)
C13 N4 C11 C12 -179.2(3)
N3 N4 C11 C10 175.3(3)
C13 N4 C11 C10 -2.8(5)
C7 C10 C11 C12 -154.4(5)
C7 C10 C11 N4 31.0(4)
N3 N2 C12 C11 0.4(5)
N4 C11 C12 N2 0.4(4)
C10 C11 C12 N2 -174.6(4)
C7 N5 C13 N6 175.5(3)
C7 N5 C13 N4 -6.0(5)
C14 N6 C13 N5 -4.4(5)
C14 N6 C13 N4 177.1(3)
N3 N4 C13 N5 169.6(3)
C11 N4 C13 N5 -12.6(5)
N3 N4 C13 N6 -11.8(5)
C11 N4 C13 N6 166.0(3)
C13 N6 C14 C15 -75.7(4)
N6 C14 C15 C20 -2.5(5)
N6 C14 C15 C16 178.3(4)
C20 C15 C16 C17 0.5(7)
C14 C15 C16 C17 179.7(5)
C15 C16 C17 C18 -0.9(10)
C16 C17 C18 C19 0.6(11)
C17 C18 C19 C20 0.1(10)
C16 C15 C20 C19 0.3(6)
C14 C15 C20 C19 -178.9(4)
C18 C19 C20 C15 -0.6(8)
C28 N7 C21 C22 -172.8(4)
C29 N7 C21 C22 6.1(7)
C28 N7 C21 C26 3.3(5)
C29 N7 C21 C26 -177.9(4)
N7 C21 C22 C23 178.1(5)
C26 C21 C22 C23 2.5(8)
C21 C22 C23 C24 -2.4(10)
C22 C23 C24 C25 1.6(10)
C23 C24 C25 C26 -0.9(8)
C24 C25 C26 C21 1.0(7)
C24 C25 C26 C27 -179.1(4)
C22 C21 C26 C25 -1.9(7)
N7 C21 C26 C25 -178.2(4)
C22 C21 C26 C27 178.2(4)
N7 C21 C26 C27 1.8(5)
C33 N11 C27 C26 -94.6(4)
C33 N11 C27 C30 34.0(5)
C33 N11 C27 C28 154.1(4)
C25 C26 C27 N11 59.3(6)
C21 C26 C27 N11 -120.8(4)
C25 C26 C27 C30 -70.4(6)
C21 C26 C27 C30 109.5(4)
C25 C26 C27 C28 174.8(4)
C21 C26 C27 C28 -5.2(4)
C21 N7 C28 O2 176.5(4)
C29 N7 C28 O2 -2.4(7)
C21 N7 C28 C27 -6.6(5)
C29 N7 C28 C27 174.5(3)
N11 C27 C28 O2 -58.6(5)
C26 C27 C28 O2 -175.9(4)
C30 C27 C28 O2 65.7(5)
N11 C27 C28 N7 124.5(3)
C26 C27 C28 N7 7.2(4)
C30 C27 C28 N7 -111.2(4)
N11 C27 C30 C31 -44.5(5)
C26 C27 C30 C31 83.4(4)
C28 C27 C30 C31 -165.2(3)
N9 N10 C31 C32 -0.7(4)
C33 N10 C31 C32 179.4(4)
N9 N10 C31 C30 174.4(3)
C33 N10 C31 C30 -5.6(6)
C27 C30 C31 N10 30.6(5)
C27 C30 C31 C32 -156.7(5)
N10 C31 C32 N8 0.7(5)
C30 C31 C32 N8 -172.7(5)
N9 N8 C32 C31 -0.4(5)
C27 N11 C33 N12 174.0(4)
C27 N11 C33 N10 -6.9(6)
C34 N12 C33 N11 -6.1(6)
C34 N12 C33 N10 174.7(3)
C31 N10 C33 N11 -8.7(6)
N9 N10 C33 N11 171.4(4)
C31 N10 C33 N12 170.4(4)
N9 N10 C33 N12 -9.5(5)
C33 N12 C34 C35 -89.6(5)
N12 C34 C35 C40 30.8(6)
N12 C34 C35 C36 -148.9(4)
C40 C35 C36 C37 1.0(8)
C34 C35 C36 C37 -179.3(5)
C35 C36 C37 C38 0.5(9)
C36 C37 C38 C39 -1.4(10)
C37 C38 C39 C40 0.8(10)
C36 C35 C40 C39 -1.6(7)
C34 C35 C40 C39 178.8(5)
C38 C39 C40 C35 0.7(9)
